data_4020056
loop_
_publ_author_name
'Tung Siu'
'Christine J. Picard'
'Andrei K. Yudin'

_journal_name_full 'Journal of Organic Chemistry'
_journal_page_first 932
_journal_page_last 937
_journal_paper_doi 10.1021/jo048591p
_journal_volume 70
_journal_year 2005
_chemical_formula_moiety 'C14 H12 N2 O6'
_chemical_formula_sum 'C14 H12 N2 O6'
_chemical_formula_weight 304.26
_space_group_IT_number 61
_space_group_name_Hall '-P 2ac 2ab'
_space_group_name_H-M_alt 'P b c a'
_symmetry_cell_setting orthorhombic
_symmetry_space_group_name_Hall '-P 2ac 2ab'
_symmetry_space_group_name_H-M 'P b c a'
_atom_sites_solution_hydrogens geom
_atom_sites_solution_primary direct
_atom_sites_solution_secondary difmap
_cell_angle_alpha 90.00
_cell_angle_beta 90.00
_cell_angle_gamma 90.00
_cell_formula_units_Z 8
_cell_length_a 7.3819(2)
_cell_length_b 16.9618(7)
_cell_length_c 22.3703(8)
_cell_measurement_reflns_used 2619
_cell_measurement_temperature 150(1)
_cell_measurement_theta_max 25.0
_cell_measurement_theta_min 2.6
_cell_volume 2800.99(17)
_diffrn_ambient_temperature 150(2)
_diffrn_detector_area_resol_mean 9
_diffrn_measurement_device_type 'Nonius KappaCCD'
_diffrn_measurement_method '\f scans and \w scans with \k offsets'
_diffrn_radiation_monochromator graphite
_diffrn_radiation_source 'fine-focus sealed tube'
_diffrn_radiation_type MoK\a
_diffrn_radiation_wavelength 0.71073
_diffrn_reflns_av_R_equivalents 0.050
_diffrn_reflns_av_sigmaI/netI 0.046
_diffrn_reflns_limit_h_max 8
_diffrn_reflns_limit_h_min -8
_diffrn_reflns_limit_k_max 20
_diffrn_reflns_limit_k_min -20
_diffrn_reflns_limit_l_max 26
_diffrn_reflns_limit_l_min -26
_diffrn_reflns_number 13499
_diffrn_reflns_theta_max 25.01
_diffrn_reflns_theta_min 3.01
_diffrn_standards_decay_% 0
_diffrn_standards_interval_count ?
_diffrn_standards_interval_time ?
_diffrn_standards_number 0
_exptl_absorpt_coefficient_mu 0.115
_exptl_absorpt_correction_T_max 0.9718
_exptl_absorpt_correction_T_min 0.9609
_exptl_absorpt_correction_type multi-scan
_exptl_absorpt_process_details 'Denzo-SMN (Otwinowski & Minor, 1997)'
_exptl_crystal_colour ?
_exptl_crystal_density_diffrn 1.443
_exptl_crystal_density_meas ?
_exptl_crystal_density_method 'not measured'
_exptl_crystal_description block
_exptl_crystal_F_000 1264
_exptl_crystal_size_max 0.35
_exptl_crystal_size_mid 0.34
_exptl_crystal_size_min 0.25
_refine_ls_extinction_coef none
_refine_ls_extinction_expression ?
_refine_ls_extinction_method SHELXL
_refine_ls_goodness_of_fit_ref 1.020
_refine_ls_hydrogen_treatment constr
_refine_ls_matrix_type full
_refine_ls_number_parameters 202
_refine_ls_number_reflns 2447
_refine_ls_number_restraints 0
_refine_ls_restrained_S_all 1.020
_refine_ls_R_factor_all 0.0679
_refine_ls_R_factor_gt 0.0435
_refine_ls_shift/su_max 0.000
_refine_ls_shift/su_mean 0.000
_refine_ls_structure_factor_coef Fsqd
_refine_ls_weighting_details 'calc w=1/[\s^2^(Fo^2^)+(0.0559P)^2^+1.0283P] where P=(Fo^2^+2Fc^2^)/3'
_refine_ls_weighting_scheme calc
_refine_ls_wR_factor_gt 0.1021
_refine_ls_wR_factor_ref 0.1159
_reflns_number_gt 1817
_reflns_number_total 2447
_reflns_threshold_expression I>2\s(I)
_cod_depositor_comments
;
The following automatic conversions were performed:
'_symmetry_cell_setting' value 'Orthorhombic' changed to 'orthorhombic'
according to '/home/saulius/struct/CIF-dictionaries/cif_core.dic'
dictionary named 'cif_core.dic' version 2.4.1 from 2010-06-29.

Automatic conversion script
Id: cif_fix_enum 1527 2010-12-29 10:47:43Z saulius 
;
_cod_database_code 4020056

loop_
_symmetry_equiv_pos_as_xyz
'x, y, z'
'-x+1/2, -y, z+1/2'
'-x, y+1/2, -z+1/2'
'x+1/2, -y+1/2, -z'
'-x, -y, -z'
'x-1/2, y, -z-1/2'
'x, -y-1/2, z-1/2'
'-x-1/2, y-1/2, z'

loop_
_atom_site_label
_atom_site_type_symbol
_atom_site_fract_x
_atom_site_fract_y
_atom_site_fract_z
_atom_site_U_iso_or_equiv
_atom_site_adp_type
_atom_site_occupancy
_atom_site_symmetry_multiplicity
_atom_site_calc_flag
_atom_site_refinement_flags
_atom_site_disorder_assembly
_atom_site_disorder_group
O1 O 0.6032(2) -0.05154(8) 0.39191(6) 0.0424(4) Uani 1 1 d . . .
O2 O 0.6234(2) 0.21777(9) 0.37805(7) 0.0477(4) Uani 1 1 d . . .
O3 O 0.4689(2) 0.00969(8) 0.19628(6) 0.0410(4) Uani 1 1 d . . .
O4 O 0.3538(2) -0.08968(8) 0.25131(6) 0.0414(4) Uani 1 1 d . . .
O5 O 0.2231(2) 0.13495(9) 0.38913(6) 0.0434(4) Uani 1 1 d . . .
O6 O 0.1835(2) 0.22434(8) 0.31574(6) 0.0421(4) Uani 1 1 d . . .
N1 N 0.5855(2) 0.08290(9) 0.37338(7) 0.0329(4) Uani 1 1 d . . .
N2 N 0.5450(2) 0.08039(9) 0.31163(7) 0.0335(4) Uani 1 1 d . . .
C1 C 0.6282(3) 0.01565(12) 0.40743(9) 0.0331(5) Uani 1 1 d . . .
C2 C 0.7089(3) 0.04772(12) 0.46321(8) 0.0348(5) Uani 1 1 d . . .
C3 C 0.7738(3) 0.00859(14) 0.51327(9) 0.0416(5) Uani 1 1 d . . .
H3A H 0.7622 -0.0469 0.5174 0.050 Uiso 1 1 calc R . .
C4 C 0.8567(3) 0.05437(15) 0.55717(9) 0.0469(6) Uani 1 1 d . . .
H4A H 0.9045 0.0294 0.5918 0.056 Uiso 1 1 calc R . .
C5 C 0.8709(3) 0.13535(16) 0.55154(10) 0.0532(7) Uani 1 1 d . . .
H5A H 0.9290 0.1648 0.5822 0.064 Uiso 1 1 calc R . .
C6 C 0.8019(3) 0.17437(15) 0.50193(10) 0.0502(6) Uani 1 1 d . . .
H6A H 0.8103 0.2300 0.4982 0.060 Uiso 1 1 calc R . .
C7 C 0.7207(3) 0.12914(13) 0.45830(8) 0.0379(5) Uani 1 1 d . . .
C8 C 0.6405(3) 0.15295(12) 0.40021(9) 0.0365(5) Uani 1 1 d . . .
C9 C 0.3826(3) 0.03171(12) 0.29791(8) 0.0334(5) Uani 1 1 d . . .
H9A H 0.3206 0.0054 0.3323 0.040 Uiso 1 1 calc R . .
C10 C 0.3691(3) 0.11836(12) 0.29413(8) 0.0344(5) Uani 1 1 d . . .
H10A H 0.3644 0.1408 0.2528 0.041 Uiso 1 1 calc R . .
C11 C 0.4064(3) -0.01541(12) 0.24203(9) 0.0339(5) Uani 1 1 d . . .
C12 C 0.3873(4) -0.14433(13) 0.20236(9) 0.0471(6) Uani 1 1 d . . .
H12A H 0.3436 -0.1969 0.2134 0.071 Uiso 1 1 calc R . .
H12B H 0.5176 -0.1467 0.1941 0.071 Uiso 1 1 calc R . .
H12C H 0.3232 -0.1262 0.1665 0.071 Uiso 1 1 calc R . .
C13 C 0.2521(3) 0.15854(11) 0.33957(9) 0.0349(5) Uani 1 1 d . . .
C14 C 0.0574(3) 0.26777(14) 0.35315(11) 0.0528(6) Uani 1 1 d . . .
H14A H 0.0529 0.3229 0.3401 0.079 Uiso 1 1 calc R . .
H14B H 0.0977 0.2654 0.3949 0.079 Uiso 1 1 calc R . .
H14C H -0.0635 0.2443 0.3498 0.079 Uiso 1 1 calc R . .

loop_
_atom_site_aniso_label
_atom_site_aniso_U_11
_atom_site_aniso_U_22
_atom_site_aniso_U_33
_atom_site_aniso_U_23
_atom_site_aniso_U_13
_atom_site_aniso_U_12
O1 0.0460(10) 0.0337(9) 0.0475(9) -0.0007(6) 0.0009(7) 0.0022(7)
O2 0.0580(11) 0.0358(9) 0.0493(9) 0.0065(7) -0.0095(7) -0.0081(7)
O3 0.0410(9) 0.0492(9) 0.0328(8) -0.0026(6) 0.0062(7) -0.0036(7)
O4 0.0514(10) 0.0371(8) 0.0359(8) -0.0058(6) 0.0028(6) -0.0037(7)
O5 0.0512(10) 0.0448(9) 0.0341(8) 0.0035(7) 0.0074(7) 0.0045(7)
O6 0.0422(9) 0.0418(9) 0.0424(8) 0.0043(6) 0.0040(7) 0.0087(7)
N1 0.0354(10) 0.0322(9) 0.0309(9) 0.0004(7) -0.0025(7) -0.0015(7)
N2 0.0314(10) 0.0385(10) 0.0304(9) 0.0010(7) -0.0020(7) -0.0033(8)
C1 0.0282(12) 0.0350(12) 0.0360(11) 0.0029(9) 0.0050(8) 0.0038(9)
C2 0.0287(12) 0.0438(12) 0.0319(11) 0.0030(9) 0.0039(8) 0.0017(10)
C3 0.0338(13) 0.0532(14) 0.0378(12) 0.0092(10) 0.0051(9) 0.0054(10)
C4 0.0360(13) 0.0750(18) 0.0298(12) 0.0050(11) -0.0006(9) 0.0053(12)
C5 0.0494(16) 0.0751(19) 0.0352(13) -0.0053(11) -0.0078(10) -0.0085(13)
C6 0.0560(16) 0.0520(14) 0.0426(13) -0.0036(10) -0.0082(11) -0.0107(12)
C7 0.0363(12) 0.0436(13) 0.0337(11) 0.0008(9) -0.0006(9) -0.0035(10)
C8 0.0369(13) 0.0347(12) 0.0379(12) 0.0004(9) -0.0004(9) -0.0045(9)
C9 0.0300(11) 0.0388(11) 0.0313(11) -0.0001(8) 0.0012(8) -0.0026(9)
C10 0.0324(12) 0.0404(12) 0.0305(11) 0.0016(9) -0.0019(8) 0.0002(10)
C11 0.0264(11) 0.0405(12) 0.0347(12) -0.0026(9) -0.0013(9) 0.0000(9)
C12 0.0618(16) 0.0415(13) 0.0380(12) -0.0104(9) -0.0012(11) 0.0038(11)
C13 0.0346(12) 0.0347(12) 0.0356(12) -0.0004(9) -0.0032(9) -0.0004(9)
C14 0.0499(15) 0.0501(14) 0.0585(15) 0.0007(11) 0.0099(11) 0.0157(12)
